data_4320026
loop_
_publ_author_name
'Markus Tesmer'
'Mouhai Shu'
'Heinrich Vahrenkamp'

_publ_section_title
;
 Sulfur-Rich Zinc Chemistry: New Tris(thioimidazolyl)hydroborate Ligands
 and Their Zinc Complex Chemistry Related to the Structure and Function of
 Alcohol Dehydrogenase
;
_journal_name_full 'Inorganic Chemistry'
_journal_page_first 4022
_journal_page_last 4029
_journal_paper_doi 10.1021/ic0101275
_journal_volume 40
_journal_year 2001
_chemical_formula_sum 'C25 H46 B Cl N6 O6 S3 Zn'
_chemical_formula_weight 734.49
_chemical_name_systematic '[{Tris(tert-butyl-thioimidazolyl)borato}zinc-perchlorate]-bis-ethanol'
_space_group_IT_number 15
_symmetry_cell_setting monoclinic
_symmetry_space_group_name_Hall '-C 2yc'
_symmetry_space_group_name_H-M 'C 1 2/c 1'
_atom_sites_solution_hydrogens geom
_atom_sites_solution_primary direct
_atom_sites_solution_secondary difmap
_audit_creation_method SHELXL-97
_cell_angle_alpha 90.00
_cell_angle_beta 126.968(2)
_cell_angle_gamma 90.00
_cell_formula_units_Z 8
_cell_length_a 25.342(2)
_cell_length_b 19.6274(16)
_cell_length_c 18.5123(14)
_cell_measurement_temperature 293(2)
_cell_volume 7356.9(10)
_computing_cell_refinement 'Bruker SMART'
_computing_data_collection 'Bruker SMART'
_computing_data_reduction 'Bruker SHELXTL'
_computing_molecular_graphics 'Bruker SHELXTL'
_computing_publication_material 'Bruker SHELXTL'
_computing_structure_refinement 'SHELXL-97 (Sheldrick, 1997)'
_computing_structure_solution 'SHELXS-97 (Sheldrick, 1990)'
_diffrn_ambient_temperature 293(2)
_diffrn_measured_fraction_theta_full 0.998
_diffrn_measured_fraction_theta_max 0.998
_diffrn_measurement_device_type 'CCD area detector'
_diffrn_measurement_method 'phi and omega scans'
_diffrn_radiation_monochromator graphite
_diffrn_radiation_source 'fine-focus sealed tube'
_diffrn_radiation_type MoK\a
_diffrn_radiation_wavelength 0.71073
_diffrn_reflns_av_R_equivalents 0.0319
_diffrn_reflns_av_sigmaI/netI 0.0376
_diffrn_reflns_limit_h_max 28
_diffrn_reflns_limit_h_min -15
_diffrn_reflns_limit_k_max 21
_diffrn_reflns_limit_k_min -21
_diffrn_reflns_limit_l_max 14
_diffrn_reflns_limit_l_min -20
_diffrn_reflns_number 16169
_diffrn_reflns_theta_full 23.28
_diffrn_reflns_theta_max 23.28
_diffrn_reflns_theta_min 1.44
_exptl_absorpt_coefficient_mu 0.954
_exptl_absorpt_correction_type none
_exptl_crystal_colour colorless
_exptl_crystal_density_diffrn 1.326
_exptl_crystal_density_method 'not measured'
_exptl_crystal_F_000 3088
_refine_diff_density_max 0.979
_refine_diff_density_min -0.467
_refine_diff_density_rms 0.065
_refine_ls_extinction_method none
_refine_ls_goodness_of_fit_ref 1.017
_refine_ls_hydrogen_treatment mixed
_refine_ls_matrix_type full
_refine_ls_number_parameters 429
_refine_ls_number_reflns 5296
_refine_ls_number_restraints 72
_refine_ls_restrained_S_all 1.025
_refine_ls_R_factor_all 0.0580
_refine_ls_R_factor_gt 0.0402
_refine_ls_shift/su_max 0.001
_refine_ls_shift/su_mean 0.000
_refine_ls_structure_factor_coef Fsqd
_refine_ls_weighting_details 'calc w=1/[\s^2^(Fo^2^)+(0.0661P)^2^+8.1541P] where P=(Fo^2^+2Fc^2^)/3'
_refine_ls_weighting_scheme calc
_refine_ls_wR_factor_gt 0.1060
_refine_ls_wR_factor_ref 0.1145
_reflns_number_gt 4046
_reflns_number_total 5296
_reflns_threshold_expression >2sigma(I)
_cod_data_source_file ic0101275_6.cif
_cod_data_source_block mt9(complex6)
_cod_depositor_comments
;
The following automatic conversions were performed:

'_symmetry_cell_setting' value 'Monoclinic' changed to 'monoclinic'
according to the built-in table from CIF Core dictionary named
'cif_core.dic' version 2.4.1 from 2010-06-29.

Automatic conversion script
Id: cif_fix_values 1646 2011-03-28 12:23:43Z adriana 
;
_cod_original_cell_volume 7356.8(10)
_cod_database_code 4320026

loop_
_symmetry_equiv_pos_as_xyz
'x, y, z'
'-x, y, -z+1/2'
'x+1/2, y+1/2, z'
'-x+1/2, y+1/2, -z+1/2'
'-x, -y, -z'
'x, -y, z-1/2'
'-x+1/2, -y+1/2, -z'
'x+1/2, -y+1/2, z-1/2'

loop_
_atom_site_label
_atom_site_type_symbol
_atom_site_fract_x
_atom_site_fract_y
_atom_site_fract_z
_atom_site_U_iso_or_equiv
_atom_site_adp_type
_atom_site_occupancy
_atom_site_symmetry_multiplicity
_atom_site_calc_flag
_atom_site_refinement_flags
_atom_site_disorder_assembly
_atom_site_disorder_group
Zn1 Zn 0.20427(2) 0.96219(2) -0.00334(3) 0.03400(16) Uani 1 1 d . B .
S1 S 0.30146(5) 0.89964(5) 0.07922(6) 0.0329(2) Uani 1 1 d . . .
S2 S 0.22382(5) 1.07486(5) 0.04547(6) 0.0327(2) Uani 1 1 d . . .
S3 S 0.16019(5) 0.95786(5) -0.15558(7) 0.0392(3) Uani 1 1 d . . .
O3 O -0.00080(15) 0.67777(16) 0.11592(19) 0.0524(8) Uani 1 1 d . . .
O4 O 0.0759(2) 0.7452(2) 0.1178(3) 0.1032(16) Uani 1 1 d . . .
O5 O 0.03710(16) 0.64763(16) 0.0321(2) 0.0582(9) Uani 1 1 d . . .
O6 O -0.0323(3) 0.7386(3) -0.0121(3) 0.128(2) Uani 1 1 d . . .
B1 B 0.3143(2) 1.0330(2) -0.0308(3) 0.0296(10) Uani 1 1 d . . .
H1A H 0.3464 1.0535 -0.0376 0.035 Uiso 1 1 calc R . .
Cl1 Cl 0.01895(6) 0.70183(5) 0.06279(7) 0.0441(3) Uani 1 1 d . . .
N1 N 0.35182(14) 1.02122(14) 0.07192(19) 0.0258(7) Uani 1 1 d . . .
N2 N 0.39393(15) 0.98974(15) 0.21082(19) 0.0288(7) Uani 1 1 d . . .
N3 N 0.25734(15) 1.08599(15) -0.07000(19) 0.0280(7) Uani 1 1 d . . .
N4 N 0.17808(14) 1.15587(14) -0.10382(19) 0.0275(7) Uani 1 1 d . . .
N5 N 0.29113(15) 0.96541(15) -0.08653(19) 0.0287(7) Uani 1 1 d . . .
N6 N 0.23981(17) 0.87896(15) -0.1781(2) 0.0341(8) Uani 1 1 d . . .
C1 C 0.35076(18) 0.97161(18) 0.1219(2) 0.0273(8) Uani 1 1 d . . .
C2 C 0.39565(18) 1.07103(18) 0.1310(2) 0.0314(9) Uani 1 1 d . . .
H2A H 0.4060 1.1108 0.1147 0.038 Uiso 1 1 calc R . .
C3 C 0.42061(19) 1.05220(19) 0.2155(2) 0.0329(9) Uani 1 1 d . . .
H3 H 0.4505 1.0769 0.2679 0.040 Uiso 1 1 calc R . .
C4 C 0.4125(2) 0.94836(19) 0.2917(2) 0.0335(9) Uani 1 1 d . . .
C5 C 0.3516(2) 0.9367(2) 0.2882(3) 0.0496(12) Uani 1 1 d . . .
H5A H 0.3304 0.9795 0.2801 0.074 Uiso 1 1 calc R . .
H5B H 0.3646 0.9162 0.3438 0.074 Uiso 1 1 calc R . .
H5C H 0.3216 0.9070 0.2387 0.074 Uiso 1 1 calc R . .
C6 C 0.4435(2) 0.8818(2) 0.2929(3) 0.0454(11) Uani 1 1 d . . .
H6A H 0.4130 0.8575 0.2376 0.068 Uiso 1 1 calc R . .
H6B H 0.4540 0.8546 0.3431 0.068 Uiso 1 1 calc R . .
H6C H 0.4831 0.8911 0.2988 0.068 Uiso 1 1 calc R . .
C7 C 0.4636(2) 0.9886(2) 0.3774(3) 0.0479(11) Uani 1 1 d . . .
H7A H 0.5028 0.9947 0.3812 0.072 Uiso 1 1 calc R . .
H7B H 0.4744 0.9640 0.4295 0.072 Uiso 1 1 calc R . .
H7C H 0.4457 1.0323 0.3753 0.072 Uiso 1 1 calc R . .
C8 C 0.21982(18) 1.10676(18) -0.0451(2) 0.0277(8) Uani 1 1 d . . .
C9 C 0.23794(19) 1.12211(19) -0.1466(2) 0.0331(9) Uani 1 1 d . . .
H9 H 0.2557 1.1176 -0.1780 0.040 Uiso 1 1 calc R . .
C10 C 0.18926(19) 1.16466(19) -0.1677(2) 0.0329(9) Uani 1 1 d . . .
H10 H 0.1670 1.1946 -0.2164 0.040 Uiso 1 1 calc R . .
C11 C 0.12771(18) 1.19573(19) -0.1019(2) 0.0322(9) Uani 1 1 d . . .
C12 C 0.1640(2) 1.2364(2) -0.0138(3) 0.0414(10) Uani 1 1 d . . .
H12A H 0.1883 1.2058 0.0367 0.062 Uiso 1 1 calc R . .
H12B H 0.1326 1.2612 -0.0111 0.062 Uiso 1 1 calc R . .
H12C H 0.1941 1.2678 -0.0115 0.062 Uiso 1 1 calc R . .
C13 C 0.0932(2) 1.2457(2) -0.1815(3) 0.0401(10) Uani 1 1 d . . .
H13A H 0.1253 1.2760 -0.1756 0.060 Uiso 1 1 calc R . .
H13B H 0.0610 1.2716 -0.1816 0.060 Uiso 1 1 calc R . .
H13C H 0.0717 1.2208 -0.2371 0.060 Uiso 1 1 calc R . .
C14 C 0.0769(2) 1.1476(2) -0.1121(3) 0.0437(10) Uani 1 1 d . . .
H14A H 0.0578 1.1208 -0.1658 0.065 Uiso 1 1 calc R . .
H14B H 0.0429 1.1735 -0.1165 0.065 Uiso 1 1 calc R . .
H14C H 0.0978 1.1181 -0.0605 0.065 Uiso 1 1 calc R . .
C15 C 0.2318(2) 0.93389(19) -0.1403(2) 0.0318(9) Uani 1 1 d . . .
C16 C 0.3361(2) 0.92870(19) -0.0892(2) 0.0337(9) Uani 1 1 d . . .
H16 H 0.3807 0.9390 -0.0574 0.040 Uiso 1 1 calc R . .
C17 C 0.3053(2) 0.8760(2) -0.1449(3) 0.0384(10) Uani 1 1 d . . .
H17 H 0.3244 0.8432 -0.1589 0.046 Uiso 1 1 calc R . .
C18 C 0.1875(2) 0.8291(2) -0.2455(3) 0.0446(11) Uani 1 1 d . . .
C19 C 0.1598(3) 0.7910(2) -0.2036(4) 0.0666(15) Uani 1 1 d . . .
H19A H 0.1951 0.7690 -0.1490 0.100 Uiso 1 1 calc R . .
H19B H 0.1287 0.7574 -0.2454 0.100 Uiso 1 1 calc R . .
H19C H 0.1380 0.8227 -0.1899 0.100 Uiso 1 1 calc R . .
C20 C 0.1341(2) 0.8683(2) -0.3303(3) 0.0555(13) Uani 1 1 d . . .
H20A H 0.1122 0.8990 -0.3158 0.083 Uiso 1 1 calc R . .
H20B H 0.1025 0.8368 -0.3758 0.083 Uiso 1 1 calc R . .
H20C H 0.1540 0.8937 -0.3525 0.083 Uiso 1 1 calc R . .
C21 C 0.2192(3) 0.7777(2) -0.2712(3) 0.0609(14) Uani 1 1 d . . .
H21A H 0.2380 0.8015 -0.2961 0.091 Uiso 1 1 calc R . .
H21B H 0.1862 0.7464 -0.3152 0.091 Uiso 1 1 calc R . .
H21C H 0.2533 0.7530 -0.2183 0.091 Uiso 1 1 calc R . .
O1 O 0.14252(16) 0.92549(16) 0.0214(2) 0.0607(9) Uani 1 1 d DU . .
H1 H 0.1326 0.8855 0.0060 0.073 Uiso 1 1 calc R A 1
C22 C 0.0938(5) 0.9564(4) 0.0210(7) 0.125(3) Uani 0.848(4) 1 d PDU B 1
H22A H 0.0521 0.9483 -0.0377 0.150 Uiso 0.848(4) 1 calc PR B 1
H22B H 0.1017 1.0051 0.0262 0.150 Uiso 0.848(4) 1 calc PR B 1
C23 C 0.0855(5) 0.9368(4) 0.0894(7) 0.149(3) Uani 1 1 d DU . .
H23A H 0.0490 0.9613 0.0797 0.224 Uiso 1 1 calc R B 1
H23B H 0.1250 0.9476 0.1483 0.224 Uiso 1 1 calc R B 1
H23C H 0.0772 0.8888 0.0855 0.224 Uiso 1 1 calc R B 1
C22A C 0.1467(9) 0.940(3) 0.0979(14) 0.125(3) Uani 0.15 1 d PDU B -2
H22C H 0.1645 0.9861 0.1174 0.150 Uiso 0.152(4) 1 calc PR B -2
H22D H 0.1783 0.9094 0.1455 0.150 Uiso 0.152(4) 1 calc PR B -2
O2 O 0.1407(2) 0.7922(2) 0.0450(3) 0.0678(12) Uani 0.848(4) 1 d PDU . .
H2 H 0.1233 0.7735 0.0654 0.102 Uiso 0.848(4) 1 calc PR . .
C24 C 0.1269(4) 0.7549(3) -0.0296(5) 0.087(3) Uani 0.848(4) 1 d PDU . .
H24A H 0.1340 0.7068 -0.0145 0.104 Uiso 0.848(4) 1 calc PR . .
H24B H 0.1571 0.7688 -0.0426 0.104 Uiso 0.848(4) 1 calc PR . .
C25 C 0.0587(5) 0.7655(4) -0.1102(5) 0.121(4) Uani 0.848(4) 1 d PD . .
H25A H 0.0289 0.7569 -0.0954 0.181 Uiso 0.848(4) 1 calc PR . .
H25B H 0.0491 0.7348 -0.1571 0.181 Uiso 0.848(4) 1 calc PR . .
H25C H 0.0535 0.8116 -0.1307 0.181 Uiso 0.848(4) 1 calc PR . .
O7 O 0.0036(18) 0.9838(10) -0.2219(19) 0.103(11) Uani 0.152(4) 1 d PDU B -2
H7D H -0.0066 0.9966 -0.2709 0.154 Uiso 0.152(4) 1 calc PR B -2
C26 C 0.0055(11) 0.9133(10) -0.2186(13) 0.033(7) Uani 0.152(4) 1 d PDU B -2
H26A H 0.0379 0.8959 -0.2259 0.040 Uiso 0.152(4) 1 calc PR B -2
H26B H -0.0374 0.8943 -0.2658 0.040 Uiso 0.152(4) 1 calc PR B -2
C27 C 0.0241(10) 0.8961(11) -0.1286(12) 0.027(6) Uani 0.152(4) 1 d PDU B -2
H27A H 0.0263 0.8475 -0.1216 0.041 Uiso 0.152(4) 1 calc PR B -2
H27B H -0.0083 0.9140 -0.1226 0.041 Uiso 0.152(4) 1 calc PR B -2
H27C H 0.0664 0.9156 -0.0829 0.041 Uiso 0.152(4) 1 calc PR B -2

loop_
_atom_site_aniso_label
_atom_site_aniso_U_11
_atom_site_aniso_U_22
_atom_site_aniso_U_33
_atom_site_aniso_U_23
_atom_site_aniso_U_13
_atom_site_aniso_U_12
Zn1 0.0373(3) 0.0343(3) 0.0371(3) -0.0029(2) 0.0259(2) -0.0029(2)
S1 0.0404(6) 0.0243(5) 0.0339(5) -0.0020(4) 0.0224(5) -0.0035(4)
S2 0.0426(6) 0.0321(5) 0.0313(5) 0.0031(4) 0.0264(5) 0.0062(4)
S3 0.0364(6) 0.0457(6) 0.0340(5) -0.0068(5) 0.0204(5) 0.0003(5)
O3 0.065(2) 0.0564(19) 0.0537(18) 0.0037(15) 0.0455(17) -0.0046(16)
O4 0.159(4) 0.092(3) 0.127(3) -0.064(3) 0.123(4) -0.079(3)
O5 0.067(2) 0.0529(19) 0.065(2) -0.0119(16) 0.0456(18) 0.0108(17)
O6 0.152(4) 0.161(5) 0.117(3) 0.100(3) 0.105(4) 0.119(4)
B1 0.036(2) 0.027(2) 0.034(2) 0.0016(19) 0.026(2) 0.002(2)
Cl1 0.0620(7) 0.0357(6) 0.0540(6) 0.0034(5) 0.0451(6) 0.0085(5)
N1 0.0288(17) 0.0207(16) 0.0286(16) 0.0026(13) 0.0176(14) 0.0020(13)
N2 0.0348(18) 0.0269(17) 0.0278(16) -0.0005(13) 0.0204(15) -0.0006(14)
N3 0.0362(18) 0.0246(16) 0.0266(16) 0.0022(13) 0.0207(15) 0.0049(14)
N4 0.0308(17) 0.0255(16) 0.0270(16) 0.0006(13) 0.0179(14) 0.0049(14)
N5 0.0365(19) 0.0253(16) 0.0286(16) 0.0023(13) 0.0217(15) 0.0062(15)
N6 0.051(2) 0.0275(17) 0.0306(17) -0.0024(14) 0.0284(17) 0.0009(15)
C1 0.031(2) 0.025(2) 0.030(2) -0.0015(16) 0.0204(18) 0.0034(16)
C2 0.033(2) 0.0232(19) 0.038(2) -0.0028(17) 0.0217(19) -0.0029(17)
C3 0.036(2) 0.031(2) 0.032(2) -0.0040(17) 0.0200(19) -0.0059(18)
C4 0.043(2) 0.037(2) 0.0248(19) 0.0022(16) 0.0226(19) -0.0002(18)
C5 0.061(3) 0.059(3) 0.044(2) -0.008(2) 0.039(2) -0.010(2)
C6 0.061(3) 0.038(2) 0.036(2) 0.0100(19) 0.029(2) 0.011(2)
C7 0.059(3) 0.050(3) 0.031(2) -0.0004(19) 0.025(2) -0.005(2)
C8 0.034(2) 0.0238(19) 0.0283(19) -0.0045(16) 0.0207(18) -0.0002(17)
C9 0.043(2) 0.032(2) 0.031(2) 0.0043(17) 0.0258(19) 0.0047(19)
C10 0.039(2) 0.031(2) 0.0279(19) 0.0035(17) 0.0198(18) 0.0039(19)
C11 0.033(2) 0.031(2) 0.032(2) 0.0001(16) 0.0195(18) 0.0063(17)
C12 0.044(2) 0.038(2) 0.040(2) -0.0058(19) 0.024(2) 0.008(2)
C13 0.037(2) 0.036(2) 0.041(2) 0.0025(18) 0.021(2) 0.0092(19)
C14 0.035(2) 0.044(2) 0.049(2) 0.002(2) 0.023(2) 0.004(2)
C15 0.044(2) 0.030(2) 0.0265(19) 0.0010(17) 0.024(2) 0.0007(18)
C16 0.042(2) 0.031(2) 0.036(2) 0.0058(18) 0.027(2) 0.0080(19)
C17 0.058(3) 0.030(2) 0.047(2) 0.0020(19) 0.042(2) 0.006(2)
C18 0.063(3) 0.035(2) 0.038(2) -0.0095(19) 0.032(2) -0.010(2)
C19 0.097(4) 0.047(3) 0.079(3) -0.010(3) 0.065(3) -0.021(3)
C20 0.061(3) 0.055(3) 0.040(2) -0.015(2) 0.024(2) -0.010(2)
C21 0.085(4) 0.044(3) 0.053(3) -0.020(2) 0.042(3) -0.007(3)
O1 0.063(2) 0.0522(19) 0.096(2) -0.0131(18) 0.064(2) -0.0146(17)
C22 0.179(8) 0.086(5) 0.215(8) 0.013(6) 0.174(8) 0.012(6)
C23 0.227(9) 0.123(6) 0.228(9) 0.015(6) 0.206(9) 0.019(7)
C22A 0.179(8) 0.086(5) 0.215(8) 0.013(6) 0.174(8) 0.012(6)
O2 0.088(3) 0.056(2) 0.084(3) 0.014(2) 0.065(3) -0.003(2)
C24 0.189(9) 0.044(4) 0.112(6) 0.032(4) 0.135(7) 0.044(4)
C25 0.183(10) 0.109(7) 0.062(5) -0.046(5) 0.070(6) -0.072(7)
O7 0.090(12) 0.100(13) 0.115(15) -0.001(8) 0.060(10) 0.000(9)
C26 0.013(8) 0.028(9) 0.050(11) -0.001(7) 0.014(8) -0.001(7)
C27 0.012(8) 0.021(9) 0.040(10) 0.003(7) 0.011(7) -0.004(7)

loop_
_atom_type_symbol
_atom_type_description
_atom_type_scat_dispersion_real
_atom_type_scat_dispersion_imag
_atom_type_scat_source
Zn Zn 0.2839 1.4301 'International Tables Vol C Tables 4.2.6.8 and 6.1.1.4'
S S 0.1246 0.1234 'International Tables Vol C Tables 4.2.6.8 and 6.1.1.4'
O O 0.0106 0.0060 'International Tables Vol C Tables 4.2.6.8 and 6.1.1.4'
B B 0.0013 0.0007 'International Tables Vol C Tables 4.2.6.8 and 6.1.1.4'
Cl Cl 0.1484 0.1585 'International Tables Vol C Tables 4.2.6.8 and 6.1.1.4'
N N 0.0061 0.0033 'International Tables Vol C Tables 4.2.6.8 and 6.1.1.4'
C C 0.0033 0.0016 'International Tables Vol C Tables 4.2.6.8 and 6.1.1.4'
H H 0.0000 0.0000 'International Tables Vol C Tables 4.2.6.8 and 6.1.1.4'

loop_
_geom_angle_atom_site_label_1
_geom_angle_atom_site_label_2
_geom_angle_atom_site_label_3
_geom_angle
_geom_angle_site_symmetry_1
_geom_angle_site_symmetry_3
_geom_angle_publ_flag
O1 Zn1 S1 108.91(10) . . ?
O1 Zn1 S3 112.98(10) . . ?
S1 Zn1 S3 108.95(4) . . ?
O1 Zn1 S2 105.39(10) . . ?
S1 Zn1 S2 110.69(4) . . ?
S3 Zn1 S2 109.88(4) . . ?
C1 S1 Zn1 93.31(12) . . ?
C8 S2 Zn1 95.31(12) . . ?
C15 S3 Zn1 96.88(12) . . ?
N1 B1 N3 112.6(3) . . ?
N1 B1 N5 113.1(3) . . ?
N3 B1 N5 112.6(3) . . ?
O6 Cl1 O5 108.9(2) . . ?
O6 Cl1 O3 110.6(2) . . ?
O5 Cl1 O3 111.3(2) . . ?
O6 Cl1 O4 109.4(3) . . ?
O5 Cl1 O4 107.5(2) . . ?
O3 Cl1 O4 109.0(2) . . ?
C1 N1 C2 107.7(3) . . ?
C1 N1 B1 134.1(3) . . ?
C2 N1 B1 118.1(3) . . ?
C1 N2 C3 108.4(3) . . ?
C1 N2 C4 127.0(3) . . ?
C3 N2 C4 124.6(3) . . ?
C8 N3 C9 107.9(3) . . ?
C8 N3 B1 133.6(3) . . ?
C9 N3 B1 118.5(3) . . ?
C8 N4 C10 108.1(3) . . ?
C8 N4 C11 127.5(3) . . ?
C10 N4 C11 124.4(3) . . ?
C15 N5 C16 108.2(3) . . ?
C15 N5 B1 133.1(3) . . ?
C16 N5 B1 118.6(3) . . ?
C15 N6 C17 108.3(3) . . ?
C15 N6 C18 127.5(3) . . ?
C17 N6 C18 124.2(3) . . ?
N1 C1 N2 107.8(3) . . ?
N1 C1 S1 125.5(3) . . ?
N2 C1 S1 126.7(3) . . ?
C3 C2 N1 108.6(3) . . ?
C2 C3 N2 107.6(3) . . ?
N2 C4 C6 109.2(3) . . ?
N2 C4 C5 109.7(3) . . ?
C6 C4 C5 111.9(4) . . ?
N2 C4 C7 108.4(3) . . ?
C6 C4 C7 108.7(3) . . ?
C5 C4 C7 109.0(3) . . ?
N3 C8 N4 108.2(3) . . ?
N3 C8 S2 125.4(3) . . ?
N4 C8 S2 126.4(3) . . ?
C10 C9 N3 108.4(3) . . ?
C9 C10 N4 107.4(3) . . ?
C14 C11 N4 109.9(3) . . ?
C14 C11 C12 112.3(3) . . ?
N4 C11 C12 108.6(3) . . ?
C14 C11 C13 109.2(3) . . ?
N4 C11 C13 108.0(3) . . ?
C12 C11 C13 108.7(3) . . ?
N5 C15 N6 107.3(3) . . ?
N5 C15 S3 126.1(3) . . ?
N6 C15 S3 126.6(3) . . ?
C17 C16 N5 108.8(4) . . ?
C16 C17 N6 107.5(3) . . ?
N6 C18 C19 110.0(3) . . ?
N6 C18 C20 108.5(3) . . ?
C19 C18 C20 112.1(4) . . ?
N6 C18 C21 108.7(4) . . ?
C19 C18 C21 109.0(4) . . ?
C20 C18 C21 108.6(3) . . ?
C22 O1 C22A 55.1(14) . . ?
C22 O1 Zn1 131.5(4) . . ?
C22A O1 Zn1 124.4(12) . . ?
O1 C22 C23 118.6(7) . . ?
C22 C23 C22A 51.8(13) . . ?
O1 C22A C23 117.1(11) . . ?
O2 C24 C25 111.6(5) . . ?
O7 C26 C27 104.9(16) . . ?

loop_
_geom_bond_atom_site_label_1
_geom_bond_atom_site_label_2
_geom_bond_distance
_geom_bond_site_symmetry_2
_geom_bond_publ_flag
Zn1 O1 2.009(3) . ?
Zn1 S1 2.3200(11) . ?
Zn1 S3 2.3264(11) . ?
Zn1 S2 2.3268(11) . ?
S1 C1 1.730(4) . ?
S2 C8 1.736(4) . ?
S3 C15 1.726(4) . ?
O3 Cl1 1.426(3) . ?
O4 Cl1 1.442(4) . ?
O5 Cl1 1.407(3) . ?
O6 Cl1 1.401(4) . ?
B1 N1 1.549(5) . ?
B1 N3 1.559(5) . ?
B1 N5 1.563(5) . ?
N1 C1 1.355(4) . ?
N1 C2 1.387(5) . ?
N2 C1 1.366(4) . ?
N2 C3 1.377(5) . ?
N2 C4 1.508(5) . ?
N3 C8 1.345(5) . ?
N3 C9 1.384(4) . ?
N4 C8 1.359(5) . ?
N4 C10 1.383(5) . ?
N4 C11 1.516(5) . ?
N5 C15 1.354(5) . ?
N5 C16 1.375(5) . ?
N6 C15 1.365(5) . ?
N6 C17 1.382(5) . ?
N6 C18 1.511(5) . ?
C2 C3 1.340(5) . ?
C4 C6 1.518(5) . ?
C4 C5 1.522(6) . ?
C4 C7 1.533(5) . ?
C9 C10 1.339(5) . ?
C11 C14 1.514(6) . ?
C11 C12 1.530(5) . ?
C11 C13 1.532(5) . ?
C16 C17 1.331(5) . ?
C18 C19 1.520(6) . ?
C18 C20 1.528(6) . ?
C18 C21 1.531(6) . ?
O1 C22 1.372(7) . ?
O1 C22A 1.386(12) . ?
C22 C23 1.454(9) . ?
C23 C22A 1.463(13) . ?
O2 C24 1.409(7) . ?
C24 C25 1.469(10) . ?
O7 C26 1.385(16) . ?
C26 C27 1.473(16) . ?
